data_7239466
loop_
_publ_author_name
'Hong, Tao'
'Song, Heli'
'Li, Xin'
'Zhang, Weibing'
'Xie, Yongshu'

_publ_section_title
;
 Syntheses of mono- and diacylated bipyrroles with rich substitution modes
 and development of a prodigiosin derivative as a fluorescent Zn(ii) probe
;
_journal_issue 12
_journal_name_full 'RSC Advances'
_journal_page_first 6133
_journal_paper_doi 10.1039/c3ra47277a
_journal_volume 4
_journal_year 2014
_chemical_formula_sum 'C15 H7 F5 N2 O'
_chemical_formula_weight 326.23
_space_group_IT_number 14
_space_group_name_Hall '-P 2ybc'
_space_group_name_H-M_alt 'P 1 21/c 1'
_symmetry_cell_setting monoclinic
_symmetry_space_group_name_H-M 'P 1 21/c 1'
_atom_sites_solution_hydrogens geom
_atom_sites_solution_primary direct
_atom_sites_solution_secondary difmap
_audit_creation_method SHELXL-97
_cell_angle_alpha 90.00
_cell_angle_beta 101.480(2)
_cell_angle_gamma 90.00
_cell_formula_units_Z 4
_cell_length_a 14.9819(15)
_cell_length_b 7.9992(7)
_cell_length_c 11.2134(10)
_cell_measurement_temperature 56(2)
_cell_volume 1317.0(2)
_computing_structure_refinement 'SHELXL-97 (Sheldrick, 1997)'
_computing_structure_solution 'SHELXS-97 (Sheldrick, 1990)'
_diffrn_ambient_temperature 56(2)
_diffrn_measured_fraction_theta_full 0.992
_diffrn_measured_fraction_theta_max 0.992
_diffrn_measurement_device_type 'CCD area detector'
_diffrn_radiation_monochromator graphite
_diffrn_radiation_source 'fine-focus sealed tube'
_diffrn_radiation_type MoK\a
_diffrn_radiation_wavelength 0.71073
_diffrn_reflns_av_R_equivalents 0.0274
_diffrn_reflns_av_sigmaI/netI 0.0345
_diffrn_reflns_limit_h_max 19
_diffrn_reflns_limit_h_min -19
_diffrn_reflns_limit_k_max 10
_diffrn_reflns_limit_k_min -8
_diffrn_reflns_limit_l_max 14
_diffrn_reflns_limit_l_min -13
_diffrn_reflns_number 7969
_diffrn_reflns_theta_full 27.46
_diffrn_reflns_theta_max 27.46
_diffrn_reflns_theta_min 1.39
_exptl_absorpt_coefficient_mu 0.154
_exptl_absorpt_correction_T_max 0.9788
_exptl_absorpt_correction_T_min 0.9539
_exptl_absorpt_correction_type multi-scan
_exptl_absorpt_process_details sadabs
_exptl_crystal_density_diffrn 1.645
_exptl_crystal_density_method 'not measured'
_exptl_crystal_F_000 656
_exptl_crystal_size_max 0.31
_exptl_crystal_size_mid 0.20
_exptl_crystal_size_min 0.14
_refine_diff_density_max 0.170
_refine_diff_density_min -0.216
_refine_diff_density_rms 0.051
_refine_ls_extinction_method none
_refine_ls_goodness_of_fit_ref 1.072
_refine_ls_hydrogen_treatment constr
_refine_ls_matrix_type full
_refine_ls_number_parameters 208
_refine_ls_number_reflns 2993
_refine_ls_number_restraints 0
_refine_ls_restrained_S_all 1.072
_refine_ls_R_factor_all 0.0689
_refine_ls_R_factor_gt 0.0397
_refine_ls_shift/su_max 0.001
_refine_ls_shift/su_mean 0.000
_refine_ls_structure_factor_coef Fsqd
_refine_ls_weighting_details 'calc w=1/[\s^2^(Fo^2^)+(0.0755P)^2^+0.1729P] where P=(Fo^2^+2Fc^2^)/3'
_refine_ls_weighting_scheme calc
_refine_ls_wR_factor_gt 0.1125
_refine_ls_wR_factor_ref 0.1446
_reflns_number_gt 2004
_reflns_number_total 2993
_reflns_threshold_expression >2sigma(I)
_cod_data_source_file c3ra47277a.txt
_cod_data_source_block sad
_cod_depositor_comments
;
The following automatic conversions were performed:

data item '_symmetry_cell_setting' value 'Monoclinic' was changed to
'monoclinic' in accordance with the
/home/saulius/struct/COD-crude-data/automatic-downloads/DataCite-retrospective/RSC/depositions/lib/dictionaries/cif_core.dic
dictionary named 'cif_core.dic' version 2.4.2 last updated on
2011-04-26.

Automatic conversion script
Id: cif_fix_values 6909 2019-04-08 15:41:33Z antanas 
;
_cod_original_sg_symbol_H-M P2(1)/c
_cod_database_code 7239466

loop_
_symmetry_equiv_pos_as_xyz
'x, y, z'
'-x, y+1/2, -z+1/2'
'-x, -y, -z'
'x, -y-1/2, z-1/2'

loop_
_atom_site_label
_atom_site_type_symbol
_atom_site_fract_x
_atom_site_fract_y
_atom_site_fract_z
_atom_site_U_iso_or_equiv
_atom_site_adp_type
_atom_site_occupancy
_atom_site_symmetry_multiplicity
_atom_site_calc_flag
_atom_site_refinement_flags
C1 C 0.91618(15) 0.1097(3) 0.8792(2) 0.0563(6) Uani 1 1 d .
C2 C 0.88259(15) 0.1888(3) 0.9697(2) 0.0525(5) Uani 1 1 d .
C3 C 0.79111(14) 0.1797(3) 0.97020(19) 0.0451(5) Uani 1 1 d .
C4 C 0.73093(13) 0.0914(2) 0.88333(17) 0.0396(4) Uani 1 1 d .
C5 C 0.76719(14) 0.0124(3) 0.79336(18) 0.0423(5) Uani 1 1 d .
C6 C 0.85938(16) 0.0205(3) 0.7921(2) 0.0519(6) Uani 1 1 d .
C7 C 0.63234(13) 0.0712(2) 0.89560(17) 0.0379(4) Uani 1 1 d .
C8 C 0.56134(13) 0.0976(2) 0.79513(17) 0.0394(4) Uani 1 1 d .
C9 C 0.55878(15) 0.1475(3) 0.67461(19) 0.0483(5) Uani 1 1 d .
H9 H 0.6100 0.1744 0.6401 0.058 Uiso 1 1 calc R
C10 C 0.46948(15) 0.1506(3) 0.6152(2) 0.0512(5) Uani 1 1 d .
H10 H 0.4480 0.1799 0.5324 0.061 Uiso 1 1 calc R
C11 C 0.41527(14) 0.1029(2) 0.69835(18) 0.0412(5) Uani 1 1 d .
C12 C 0.31754(14) 0.0894(3) 0.67737(18) 0.0436(5) Uani 1 1 d .
C15 C 0.18033(16) 0.0438(3) 0.7194(2) 0.0615(6) Uani 1 1 d .
H15 H 0.1336 0.0143 0.7616 0.074 Uiso 1 1 calc R
C14 C 0.16733(17) 0.1009(3) 0.6037(2) 0.0630(7) Uani 1 1 d .
H14 H 0.1102 0.1186 0.5507 0.076 Uiso 1 1 calc R
C13 C 0.25330(16) 0.1294(3) 0.5759(2) 0.0539(6) Uani 1 1 d .
H13 H 0.2650 0.1690 0.5007 0.065 Uiso 1 1 calc R
F1 F 1.00536(9) 0.1180(2) 0.87806(16) 0.0855(5) Uani 1 1 d .
F2 F 0.93871(9) 0.2738(2) 1.05631(15) 0.0790(5) Uani 1 1 d .
F3 F 0.76167(8) 0.26006(17) 1.06034(12) 0.0579(4) Uani 1 1 d .
F4 F 0.71431(9) -0.07899(16) 0.70750(11) 0.0557(4) Uani 1 1 d .
F5 F 0.89228(11) -0.0611(2) 0.70578(14) 0.0755(5) Uani 1 1 d .
N1 N 0.27150(12) 0.0358(2) 0.76519(16) 0.0507(5) Uani 1 1 d .
H1 H 0.2969 0.0019 0.8388 0.061 Uiso 1 1 calc R
N2 N 0.47191(11) 0.0730(2) 0.80601(14) 0.0406(4) Uani 1 1 d .
H2 H 0.4545 0.0422 0.8732 0.049 Uiso 1 1 calc R
O1 O 0.61912(10) 0.0319(2) 0.99902(12) 0.0506(4) Uani 1 1 d .

loop_
_atom_site_aniso_label
_atom_site_aniso_U_11
_atom_site_aniso_U_22
_atom_site_aniso_U_33
_atom_site_aniso_U_23
_atom_site_aniso_U_13
_atom_site_aniso_U_12
C1 0.0374(11) 0.0645(14) 0.0719(16) 0.0155(12) 0.0227(11) 0.0050(10)
C2 0.0421(11) 0.0550(13) 0.0598(14) 0.0027(11) 0.0085(10) -0.0055(9)
C3 0.0464(11) 0.0472(11) 0.0461(11) -0.0001(9) 0.0198(9) -0.0028(9)
C4 0.0411(10) 0.0414(10) 0.0400(11) 0.0045(8) 0.0171(9) -0.0013(8)
C5 0.0504(12) 0.0435(11) 0.0363(10) 0.0046(9) 0.0163(9) 0.0019(9)
C6 0.0584(13) 0.0558(13) 0.0499(13) 0.0103(10) 0.0311(11) 0.0138(10)
C7 0.0385(10) 0.0452(11) 0.0323(10) -0.0029(8) 0.0125(8) -0.0046(8)
C8 0.0383(10) 0.0447(11) 0.0372(10) 0.0014(8) 0.0122(8) -0.0033(8)
C9 0.0513(12) 0.0510(12) 0.0481(12) 0.0112(10) 0.0235(10) 0.0027(9)
C10 0.0592(14) 0.0557(13) 0.0427(11) 0.0101(10) 0.0195(10) 0.0060(10)
C11 0.0470(11) 0.0415(11) 0.0362(10) -0.0014(8) 0.0109(9) 0.0027(8)
C12 0.0454(11) 0.0472(11) 0.0380(11) -0.0061(8) 0.0077(9) 0.0026(8)
C15 0.0418(12) 0.0725(16) 0.0715(17) -0.0056(13) 0.0146(11) -0.0002(11)
C14 0.0460(13) 0.0740(17) 0.0644(16) -0.0106(13) -0.0001(11) 0.0072(11)
C13 0.0570(13) 0.0625(14) 0.0388(11) -0.0047(10) 0.0012(10) 0.0090(10)
F1 0.0400(7) 0.1120(13) 0.1113(13) 0.0123(10) 0.0315(8) 0.0054(8)
F2 0.0472(8) 0.0954(12) 0.0901(11) -0.0154(9) 0.0034(7) -0.0190(7)
F3 0.0553(7) 0.0683(8) 0.0537(8) -0.0199(6) 0.0196(6) -0.0112(6)
F4 0.0680(8) 0.0582(8) 0.0445(7) -0.0076(6) 0.0199(6) 0.0013(6)
F5 0.0798(10) 0.0873(11) 0.0733(10) 0.0046(8) 0.0487(8) 0.0238(8)
N1 0.0422(10) 0.0634(12) 0.0474(11) 0.0033(9) 0.0108(8) -0.0005(8)
N2 0.0412(9) 0.0507(10) 0.0328(9) 0.0016(7) 0.0142(7) -0.0030(7)
O1 0.0472(8) 0.0737(10) 0.0348(8) -0.0010(7) 0.0175(6) -0.0113(7)

loop_
_atom_type_symbol
_atom_type_description
_atom_type_scat_dispersion_real
_atom_type_scat_dispersion_imag
_atom_type_scat_source
C C 0.0033 0.0016 'International Tables Vol C Tables 4.2.6.8 and 6.1.1.4'
H H 0.0000 0.0000 'International Tables Vol C Tables 4.2.6.8 and 6.1.1.4'
N N 0.0061 0.0033 'International Tables Vol C Tables 4.2.6.8 and 6.1.1.4'
O O 0.0106 0.0060 'International Tables Vol C Tables 4.2.6.8 and 6.1.1.4'
F F 0.0171 0.0103 'International Tables Vol C Tables 4.2.6.8 and 6.1.1.4'

loop_
_geom_angle_atom_site_label_1
_geom_angle_atom_site_label_2
_geom_angle_atom_site_label_3
_geom_angle
F1 C1 C6 120.0(2)
F1 C1 C2 119.8(2)
C6 C1 C2 120.17(19)
F2 C2 C1 120.1(2)
F2 C2 C3 120.5(2)
C1 C2 C3 119.4(2)
F3 C3 C2 117.06(19)
F3 C3 C4 120.58(17)
C2 C3 C4 122.36(19)
C3 C4 C5 116.72(18)
C3 C4 C7 119.99(16)
C5 C4 C7 123.04(18)
F4 C5 C6 117.86(18)
F4 C5 C4 120.70(18)
C6 C5 C4 121.4(2)
F5 C6 C1 120.4(2)
F5 C6 C5 119.7(2)
C1 C6 C5 119.89(19)
O1 C7 C8 123.10(17)
O1 C7 C4 116.45(17)
C8 C7 C4 120.45(16)
N2 C8 C9 106.52(17)
N2 C8 C7 120.03(16)
C9 C8 C7 133.45(18)
C10 C9 C8 108.06(17)
C10 C9 H9 126.0
C8 C9 H9 126.0
C9 C10 C11 108.06(19)
C9 C10 H10 126.0
C11 C10 H10 126.0
N2 C11 C10 107.31(18)
N2 C11 C12 124.73(17)
C10 C11 C12 128.0(2)
C13 C12 N1 107.24(19)
C13 C12 C11 129.8(2)
N1 C12 C11 122.94(19)
C14 C15 N1 108.7(2)
C14 C15 H15 125.7
N1 C15 H15 125.7
C15 C14 C13 107.7(2)
C15 C14 H14 126.1
C13 C14 H14 126.1
C12 C13 C14 107.6(2)
C12 C13 H13 126.2
C14 C13 H13 126.2
C15 N1 C12 108.8(2)
C15 N1 H1 125.6
C12 N1 H1 125.6
C11 N2 C8 110.05(16)
C11 N2 H2 125.0
C8 N2 H2 125.0

loop_
_geom_bond_atom_site_label_1
_geom_bond_atom_site_label_2
_geom_bond_distance
C1 F1 1.340(2)
C1 C6 1.363(4)
C1 C2 1.373(3)
C2 F2 1.337(3)
C2 C3 1.374(3)
C3 F3 1.344(2)
C3 C4 1.383(3)
C4 C5 1.389(3)
C4 C7 1.519(3)
C5 F4 1.336(2)
C5 C6 1.386(3)
C6 F5 1.340(2)
C7 O1 1.255(2)
C7 C8 1.403(3)
C8 N2 1.383(2)
C8 C9 1.402(3)
C9 C10 1.371(3)
C9 H9 0.9500
C10 C11 1.405(3)
C10 H10 0.9500
C11 N2 1.352(3)
C11 C12 1.440(3)
C12 C13 1.374(3)
C12 N1 1.378(3)
C15 C14 1.353(4)
C15 N1 1.362(3)
C15 H15 0.9500
C14 C13 1.402(3)
C14 H14 0.9500
C13 H13 0.9500
N1 H1 0.8800
N2 H2 0.8800
